data_7124790
loop_
_publ_author_name
'Firth, James D.'
'Craven, Philip G. E.'
'Lilburn, Matthew'
'Pahl, Axel'
'Marsden, Stephen P.'
'Nelson, Adam'

_publ_section_title
;
 A biosynthesis-inspired approach to over twenty diverse natural
 product-like scaffolds.
;
_journal_issue 63
_journal_name_full 'Chemical communications (Cambridge, England)'
_journal_page_first 9837
_journal_page_last 9840
_journal_paper_doi 10.1039/c6cc04662b
_journal_volume 52
_journal_year 2016
_chemical_formula_moiety 'C22 H25 N O4'
_chemical_formula_sum 'C22 H25 N O4'
_chemical_formula_weight 367.43
_chemical_name_systematic
'Ethyl (2R*,3S*,5aS*,9aS*,9bR*)-5-benzyl-2-ethenyl-4-oxo-2H,3H,4H,5H,5aH,6H,7H,9bH-furo[3,2-d]indole-3-carboxylate'
_space_group_crystal_system monoclinic
_space_group_IT_number 14
_space_group_name_Hall '-P 2ybc'
_space_group_name_H-M_alt 'P 1 21/c 1'
_atom_sites_solution_hydrogens geom
_audit_creation_date 2015-12-01
_audit_creation_method
;
Olex2 1.2
(compiled 2015.09.30 svn.r3233 for OlexSys, GUI svn.r5103)
;
_audit_update_record
;
2016-05-10 deposited with the CCDC.
2016-07-13 downloaded from the CCDC.
;
_cell_angle_alpha 90
_cell_angle_beta 97.9172(13)
_cell_angle_gamma 90
_cell_formula_units_Z 4
_cell_length_a 11.06181(17)
_cell_length_b 9.47232(16)
_cell_length_c 18.5215(2)
_cell_measurement_reflns_used 6665
_cell_measurement_temperature 120.00(10)
_cell_measurement_theta_max 74.3120
_cell_measurement_theta_min 4.0180
_cell_volume 1922.20(5)
_computing_cell_refinement
;
CrysAlisPro, Agilent Technologies,
Version 1.171.37.35 (release 13-08-2014 CrysAlis171 .NET)
(compiled Aug 13 2014,18:06:01)
;
_computing_data_collection
;
CrysAlisPro, Agilent Technologies,
Version 1.171.37.35 (release 13-08-2014 CrysAlis171 .NET)
(compiled Aug 13 2014,18:06:01)
;
_computing_data_reduction
;
CrysAlisPro, Agilent Technologies,
Version 1.171.37.35 (release 13-08-2014 CrysAlis171 .NET)
(compiled Aug 13 2014,18:06:01)
;
_computing_molecular_graphics 'Olex2 (Dolomanov et al., 2009)'
_computing_publication_material 'Olex2 (Dolomanov et al., 2009)'
_computing_structure_refinement 'ShelXL (Sheldrick, 2015)'
_computing_structure_solution 'ShelXS (Sheldrick, 2008)'
_diffrn_ambient_environment N~2~
_diffrn_ambient_temperature 120.00(10)
_diffrn_detector 'CCD plate'
_diffrn_detector_area_resol_mean 5.3095
_diffrn_detector_type Atlas
_diffrn_measured_fraction_theta_full 0.981
_diffrn_measured_fraction_theta_max 0.970
_diffrn_measurement_details
;
#__ type_ start__ end____ width___ exp.time_
  1 omega  -47.00   33.00   1.0000    1.0000
omega____ theta____ kappa____ phi______ frames
    -      -38.5000   37.0000  120.0000 80

#__ type_ start__ end____ width___ exp.time_
  2 omega  -15.00   12.00   1.0000    1.0000
omega____ theta____ kappa____ phi______ frames
    -      -38.5000   57.0000  150.0000 27

#__ type_ start__ end____ width___ exp.time_
  3 omega  -60.00  -33.00   1.0000    1.0000
omega____ theta____ kappa____ phi______ frames
    -      -38.5000   57.0000  150.0000 27

#__ type_ start__ end____ width___ exp.time_
  4 omega -106.00  -16.00   1.0000    1.0000
omega____ theta____ kappa____ phi______ frames
    -      -38.5000  -57.0000  150.0000 90

#__ type_ start__ end____ width___ exp.time_
  5 omega   16.00   43.00   1.0000    1.0000
omega____ theta____ kappa____ phi______ frames
    -       42.7089   65.0000  152.2519 27

#__ type_ start__ end____ width___ exp.time_
  6 omega   87.00  113.00   1.0000    2.0000
omega____ theta____ kappa____ phi______ frames
    -      106.0000   61.0000   30.0000 26

#__ type_ start__ end____ width___ exp.time_
  7 omega  136.00  177.00   1.0000    2.0000
omega____ theta____ kappa____ phi______ frames
    -      106.0000   30.0000    0.0000 41

#__ type_ start__ end____ width___ exp.time_
  8 omega  123.00  168.00   1.0000    2.0000
omega____ theta____ kappa____ phi______ frames
    -      106.0000   30.0000   90.0000 45

#__ type_ start__ end____ width___ exp.time_
  9 omega  139.00  171.00   1.0000    2.0000
omega____ theta____ kappa____ phi______ frames
    -      106.0000   15.0000  150.0000 32

#__ type_ start__ end____ width___ exp.time_
 10 omega   98.00  124.00   1.0000    2.0000
omega____ theta____ kappa____ phi______ frames
    -      106.0000   15.0000  150.0000 26

#__ type_ start__ end____ width___ exp.time_
 11 omega   89.00  118.00   1.0000    2.0000
omega____ theta____ kappa____ phi______ frames
    -      106.0000   30.0000   90.0000 29

#__ type_ start__ end____ width___ exp.time_
 12 omega   73.00   98.00   1.0000    2.0000
omega____ theta____ kappa____ phi______ frames
    -      106.0000  -45.0000   60.0000 25

#__ type_ start__ end____ width___ exp.time_
 13 omega   84.00  121.00   1.0000    2.0000
omega____ theta____ kappa____ phi______ frames
    -      106.0000  -64.0000  101.0955 37

#__ type_ start__ end____ width___ exp.time_
 14 omega   71.00  106.00   1.0000    2.0000
omega____ theta____ kappa____ phi______ frames
    -      106.0000  -65.0000   29.0189 35

#__ type_ start__ end____ width___ exp.time_
 15 omega   70.00   96.00   1.0000    2.0000
omega____ theta____ kappa____ phi______ frames
    -      106.0000  -61.0000  -30.0000 26

#__ type_ start__ end____ width___ exp.time_
 16 omega  105.00  130.00   1.0000    2.0000
omega____ theta____ kappa____ phi______ frames
    -      106.0000  -61.0000  -60.0000 25

#__ type_ start__ end____ width___ exp.time_
 17 omega  122.00  177.00   1.0000    2.0000
omega____ theta____ kappa____ phi______ frames
    -      106.0000   15.0000 -120.0000 55

#__ type_ start__ end____ width___ exp.time_
 18 omega   75.00  106.00   1.0000    2.0000
omega____ theta____ kappa____ phi______ frames
    -      106.0000   15.0000 -120.0000 31

#__ type_ start__ end____ width___ exp.time_
 19 omega   61.00   88.00   1.0000    2.0000
omega____ theta____ kappa____ phi______ frames
    -      106.0000  -30.0000 -120.0000 27

#__ type_ start__ end____ width___ exp.time_
 20 omega   61.00   94.00   1.0000    2.0000
omega____ theta____ kappa____ phi______ frames
    -      106.0000  -56.0000 -165.6941 33

#__ type_ start__ end____ width___ exp.time_
 21 omega   58.00   86.00   1.0000    2.0000
omega____ theta____ kappa____ phi______ frames
    -      106.0000  -30.0000  -90.0000 28

#__ type_ start__ end____ width___ exp.time_
 22 omega   64.00  113.00   1.0000    2.0000
omega____ theta____ kappa____ phi______ frames
    -      106.0000  -65.0000  -29.9824 49

#__ type_ start__ end____ width___ exp.time_
 23 omega   54.00   88.00   1.0000    2.0000
omega____ theta____ kappa____ phi______ frames
    -      106.0000  -30.0000   30.0000 34

#__ type_ start__ end____ width___ exp.time_
 24 omega   60.00  113.00   1.0000    2.0000
omega____ theta____ kappa____ phi______ frames
    -      106.0000  -65.0000   60.0535 53

#__ type_ start__ end____ width___ exp.time_
 25 omega   49.00   75.00   1.0000    2.0000
omega____ theta____ kappa____ phi______ frames
    -      106.0000  -30.0000  150.0000 26

#__ type_ start__ end____ width___ exp.time_
 26 omega   43.00   89.00   1.0000    2.0000
omega____ theta____ kappa____ phi______ frames
    -      106.0000  -45.0000  120.0000 46
;
_diffrn_measurement_device 'four-circle diffractometer'
_diffrn_measurement_device_type 'SuperNova, Dual, Cu at zero, Atlas'
_diffrn_measurement_method '\w scans'
_diffrn_orient_matrix_UB_11 0.0752335000
_diffrn_orient_matrix_UB_12 -0.0009650000
_diffrn_orient_matrix_UB_13 -0.0640845000
_diffrn_orient_matrix_UB_21 -0.1181409000
_diffrn_orient_matrix_UB_22 0.0166163000
_diffrn_orient_matrix_UB_23 -0.0540029000
_diffrn_orient_matrix_UB_31 0.0127427000
_diffrn_orient_matrix_UB_32 0.1617629000
_diffrn_orient_matrix_UB_33 0.0052501000
_diffrn_radiation_monochromator mirror
_diffrn_radiation_probe x-ray
_diffrn_radiation_type CuK\a
_diffrn_radiation_wavelength 1.54184
_diffrn_reflns_av_R_equivalents 0.0422
_diffrn_reflns_av_unetI/netI 0.0363
_diffrn_reflns_Laue_measured_fraction_full 0.981
_diffrn_reflns_Laue_measured_fraction_max 0.970
_diffrn_reflns_limit_h_max 13
_diffrn_reflns_limit_h_min -12
_diffrn_reflns_limit_k_max 10
_diffrn_reflns_limit_k_min -8
_diffrn_reflns_limit_l_max 23
_diffrn_reflns_limit_l_min -23
_diffrn_reflns_number 11845
_diffrn_reflns_point_group_measured_fraction_full 0.981
_diffrn_reflns_point_group_measured_fraction_max 0.970
_diffrn_reflns_theta_full 67.684
_diffrn_reflns_theta_max 74.451
_diffrn_reflns_theta_min 4.035
_diffrn_source 'sealed X-ray tube'
_diffrn_source_type 'SuperNova (Cu) X-ray Source'
_exptl_absorpt_coefficient_mu 0.704
_exptl_absorpt_correction_T_max 0.951
_exptl_absorpt_correction_T_min 0.874
_exptl_absorpt_correction_type gaussian
_exptl_absorpt_process_details
;
CrysAlisPro, Agilent Technologies,
Version 1.171.37.35 (release 13-08-2014 CrysAlis171 .NET)
(compiled Aug 13 2014,18:06:01)
Numerical absorption correction based on gaussian integration over
			a multifaceted crystal model
Empirical absorption correction using spherical harmonics,
 implemented in SCALE3 ABSPACK scaling algorithm.
;
_exptl_crystal_colour colourless
_exptl_crystal_colour_primary colourless
_exptl_crystal_density_diffrn 1.270
_exptl_crystal_description plate
_exptl_crystal_F_000 784
_exptl_crystal_size_max 0.35
_exptl_crystal_size_mid 0.14
_exptl_crystal_size_min 0.08
_refine_diff_density_max 0.228
_refine_diff_density_min -0.273
_refine_diff_density_rms 0.051
_refine_ls_extinction_method none
_refine_ls_goodness_of_fit_ref 1.042
_refine_ls_hydrogen_treatment constr
_refine_ls_matrix_type full
_refine_ls_number_parameters 245
_refine_ls_number_reflns 3807
_refine_ls_number_restraints 0
_refine_ls_restrained_S_all 1.042
_refine_ls_R_factor_all 0.0479
_refine_ls_R_factor_gt 0.0433
_refine_ls_shift/su_max 0.000
_refine_ls_shift/su_mean 0.000
_refine_ls_structure_factor_coef Fsqd
_refine_ls_weighting_details 'w=1/[\s^2^(Fo^2^)+(0.0654P)^2^+0.5183P] where P=(Fo^2^+2Fc^2^)/3'
_refine_ls_weighting_scheme calc
_refine_ls_wR_factor_gt 0.1130
_refine_ls_wR_factor_ref 0.1192
_reflns_Friedel_coverage 0.000
_reflns_number_gt 3389
_reflns_number_total 3807
_reflns_threshold_expression 'I > 2\s(I)'
_cod_data_source_file c6cc04662b2.cif
_cod_data_source_block jdf3_464a_cu
_cod_database_code 7124790
_chemical_oxdiff_formula 'C88 H100 N4 O16'
_shelx_space_group_comment
;
The symmetry employed for this shelxl refinement is uniquely defined
by the following loop, which should always be used as a source of
symmetry information in preference to the above space-group names.
They are only intended as comments.
;
_reflns_odcompleteness_completeness 98.15
_reflns_odcompleteness_iscentric 1
_reflns_odcompleteness_theta 66.97
_olex2_refinement_description
;
1. Fixed Uiso
 At 1.2 times of:
  All C(H) groups, All C(H,H) groups
 At 1.5 times of:
  All C(H,H,H) groups
2.a Ternary CH refined with riding coordinates:
 C2(H2), C4(H4), C16(H16), C17(H17)
2.b Secondary CH2 refined with riding coordinates:
 C5(H5A,H5B), C12(H12A,H12B), C13(H13A,H13B), C21(H21A,H21B)
2.c Aromatic/amide H refined with riding coordinates:
 C7(H7), C8(H8), C9(H9), C10(H10), C11(H11), C14(H14), C15(H15), C18(H18)
2.d X=CH2 refined with riding coordinates:
 C19(H19A,H19B)
2.e Idealised Me refined as rotating group:
 C22(H22A,H22B,H22C)
;
_shelx_shelxl_version_number 2014/7
_olex2_date_sample_data_collection 2015-11-30
_olex2_submission_special_instructions 'No special instructions were received'

loop_
_space_group_symop_operation_xyz
'x, y, z'
'-x, y+1/2, -z+1/2'
'-x, -y, -z'
'x, -y-1/2, z-1/2'

loop_
_atom_site_label
_atom_site_type_symbol
_atom_site_fract_x
_atom_site_fract_y
_atom_site_fract_z
_atom_site_U_iso_or_equiv
_atom_site_adp_type
_atom_site_occupancy
_atom_site_site_symmetry_order
_atom_site_calc_flag
_atom_site_refinement_flags_posn
O1 O 0.11100(8) 0.26997(10) 0.31475(5) 0.0222(2) Uani 1 1 d .
N1 N 0.04846(9) 0.12652(12) 0.21640(6) 0.0180(2) Uani 1 1 d .
C1 C 0.13049(11) 0.17888(14) 0.27089(6) 0.0170(3) Uani 1 1 d .
O2 O 0.26400(8) 0.15727(10) 0.14469(5) 0.0198(2) Uani 1 1 d .
C2 C 0.09872(11) 0.01017(14) 0.17845(6) 0.0177(3) Uani 1 1 d .
H2 H 0.0847 -0.0773 0.2043 0.021 Uiso 1 1 calc R
O3 O 0.35937(9) 0.45095(11) 0.31184(5) 0.0266(2) Uani 1 1 d .
C3 C 0.23505(11) 0.04153(13) 0.19148(6) 0.0170(3) Uani 1 1 d .
O4 O 0.40540(9) 0.26619(11) 0.38698(5) 0.0273(2) Uani 1 1 d .
C4 C 0.25445(11) 0.10681(13) 0.26745(6) 0.0164(3) Uani 1 1 d .
H4 H 0.2750 0.0367 0.3061 0.020 Uiso 1 1 calc R
C5 C -0.08189(11) 0.15539(14) 0.20934(7) 0.0200(3) Uani 1 1 d .
H5A H -0.1015 0.1903 0.2556 0.024 Uiso 1 1 calc R
H5B H -0.1262 0.0679 0.1986 0.024 Uiso 1 1 calc R
C6 C -0.12434(12) 0.26229(14) 0.15023(7) 0.0195(3) Uani 1 1 d .
C7 C -0.24285(12) 0.25467(15) 0.11324(8) 0.0236(3) Uani 1 1 d .
H7 H -0.2952 0.1836 0.1245 0.028 Uiso 1 1 calc R
C8 C -0.28286(13) 0.35311(16) 0.05964(8) 0.0286(3) Uani 1 1 d .
H8 H -0.3619 0.3472 0.0351 0.034 Uiso 1 1 calc R
C9 C -0.20657(15) 0.45964(16) 0.04244(8) 0.0296(3) Uani 1 1 d .
H9 H -0.2338 0.5251 0.0064 0.036 Uiso 1 1 calc R
C10 C -0.08887(14) 0.46812(17) 0.07937(8) 0.0300(3) Uani 1 1 d .
H10 H -0.0371 0.5399 0.0683 0.036 Uiso 1 1 calc R
C11 C -0.04826(13) 0.36991(16) 0.13268(8) 0.0253(3) Uani 1 1 d .
H11 H 0.0309 0.3762 0.1570 0.030 Uiso 1 1 calc R
C12 C 0.05802(12) -0.01396(14) 0.09801(7) 0.0205(3) Uani 1 1 d .
H12A H 0.0816 0.0650 0.0696 0.025 Uiso 1 1 calc R
H12B H -0.0299 -0.0249 0.0884 0.025 Uiso 1 1 calc R
C13 C 0.12248(13) -0.15045(15) 0.07839(7) 0.0241(3) Uani 1 1 d .
H13A H 0.0740 -0.2308 0.0897 0.029 Uiso 1 1 calc R
H13B H 0.1252 -0.1513 0.0263 0.029 Uiso 1 1 calc R
C14 C 0.25079(13) -0.16836(15) 0.11738(7) 0.0245(3) Uani 1 1 d .
H14 H 0.2968 -0.2427 0.1028 0.029 Uiso 1 1 calc R
C15 C 0.30305(12) -0.08576(15) 0.17098(7) 0.0225(3) Uani 1 1 d .
H15 H 0.3803 -0.1067 0.1952 0.027 Uiso 1 1 calc R
C16 C 0.35663(11) 0.21426(14) 0.26325(6) 0.0174(3) Uani 1 1 d .
H16 H 0.4340 0.1632 0.2648 0.021 Uiso 1 1 calc R
C17 C 0.32114(11) 0.27340(14) 0.18630(7) 0.0181(3) Uani 1 1 d .
H17 H 0.2616 0.3496 0.1878 0.022 Uiso 1 1 calc R
C18 C 0.42582(12) 0.32623(15) 0.15069(7) 0.0223(3) Uani 1 1 d .
H18 H 0.4857 0.2622 0.1416 0.027 Uiso 1 1 calc R
C19 C 0.43752(14) 0.45843(17) 0.13155(8) 0.0311(3) Uani 1 1 d .
H19A H 0.3789 0.5245 0.1400 0.037 Uiso 1 1 calc R
H19B H 0.5044 0.4860 0.1095 0.037 Uiso 1 1 calc R
C20 C 0.37137(11) 0.32599(15) 0.32203(7) 0.0195(3) Uani 1 1 d .
C21 C 0.41797(15) 0.36209(19) 0.44901(8) 0.0338(4) Uani 1 1 d .
H21A H 0.4555 0.4493 0.4360 0.041 Uiso 1 1 calc R
H21B H 0.4708 0.3198 0.4894 0.041 Uiso 1 1 calc R
C22 C 0.29589(15) 0.39382(17) 0.47210(8) 0.0319(3) Uani 1 1 d .
H22A H 0.2456 0.4418 0.4333 0.048 Uiso 1 1 calc GR
H22B H 0.3068 0.4528 0.5147 0.048 Uiso 1 1 calc GR
H22C H 0.2572 0.3072 0.4831 0.048 Uiso 1 1 calc GR

loop_
_atom_site_aniso_label
_atom_site_aniso_U_11
_atom_site_aniso_U_22
_atom_site_aniso_U_33
_atom_site_aniso_U_23
_atom_site_aniso_U_13
_atom_site_aniso_U_12
O1 0.0217(5) 0.0230(5) 0.0230(4) -0.0059(4) 0.0069(4) 0.0019(4)
N1 0.0154(5) 0.0175(6) 0.0219(5) -0.0022(4) 0.0048(4) 0.0007(4)
C1 0.0175(6) 0.0164(6) 0.0179(5) 0.0011(4) 0.0058(4) -0.0009(5)
O2 0.0229(5) 0.0204(5) 0.0165(4) -0.0003(3) 0.0039(3) -0.0070(4)
C2 0.0192(6) 0.0147(6) 0.0199(6) -0.0008(4) 0.0057(5) -0.0007(5)
O3 0.0304(5) 0.0200(6) 0.0304(5) -0.0052(4) 0.0078(4) -0.0011(4)
C3 0.0178(6) 0.0160(7) 0.0175(5) 0.0005(4) 0.0038(4) 0.0002(5)
O4 0.0312(5) 0.0288(6) 0.0198(5) -0.0075(4) -0.0039(4) 0.0110(4)
C4 0.0178(6) 0.0157(6) 0.0162(5) 0.0003(4) 0.0039(4) 0.0015(4)
C5 0.0151(6) 0.0201(7) 0.0260(6) -0.0015(5) 0.0065(5) -0.0007(5)
C6 0.0187(6) 0.0176(7) 0.0230(6) -0.0041(5) 0.0056(5) 0.0017(5)
C7 0.0195(6) 0.0205(7) 0.0307(7) -0.0059(5) 0.0035(5) -0.0008(5)
C8 0.0255(7) 0.0283(8) 0.0301(7) -0.0064(6) -0.0030(5) 0.0045(6)
C9 0.0400(8) 0.0241(8) 0.0238(6) -0.0015(5) 0.0010(6) 0.0067(6)
C10 0.0347(8) 0.0244(8) 0.0320(7) 0.0011(6) 0.0082(6) -0.0041(6)
C11 0.0210(6) 0.0260(8) 0.0288(7) -0.0007(5) 0.0036(5) -0.0035(5)
C12 0.0184(6) 0.0213(7) 0.0217(6) -0.0034(5) 0.0022(5) -0.0028(5)
C13 0.0280(7) 0.0202(7) 0.0249(6) -0.0063(5) 0.0064(5) -0.0037(5)
C14 0.0301(7) 0.0189(7) 0.0256(6) -0.0015(5) 0.0078(5) 0.0062(5)
C15 0.0218(6) 0.0227(7) 0.0235(6) -0.0007(5) 0.0043(5) 0.0058(5)
C16 0.0153(6) 0.0178(7) 0.0193(6) -0.0022(5) 0.0029(4) 0.0020(4)
C17 0.0167(6) 0.0177(7) 0.0198(6) -0.0017(4) 0.0023(4) -0.0008(5)
C18 0.0206(6) 0.0245(7) 0.0224(6) -0.0016(5) 0.0048(5) -0.0042(5)
C19 0.0318(8) 0.0284(8) 0.0337(7) 0.0030(6) 0.0069(6) -0.0091(6)
C20 0.0142(6) 0.0222(8) 0.0222(6) -0.0038(5) 0.0027(4) 0.0010(5)
C21 0.0363(8) 0.0407(9) 0.0212(7) -0.0139(6) -0.0076(6) 0.0140(7)
C22 0.0421(8) 0.0326(9) 0.0224(7) -0.0049(6) 0.0094(6) 0.0015(6)

loop_
_atom_type_symbol
_atom_type_description
_atom_type_scat_dispersion_real
_atom_type_scat_dispersion_imag
_atom_type_scat_source
C C 0.0181 0.0091 'International Tables Vol C Tables 4.2.6.8 and 6.1.1.4'
H H 0.0000 0.0000 'International Tables Vol C Tables 4.2.6.8 and 6.1.1.4'
N N 0.0311 0.0180 'International Tables Vol C Tables 4.2.6.8 and 6.1.1.4'
O O 0.0492 0.0322 'International Tables Vol C Tables 4.2.6.8 and 6.1.1.4'

loop_
_exptl_crystal_face_index_h
_exptl_crystal_face_index_k
_exptl_crystal_face_index_l
_exptl_crystal_face_perp_dist
_exptl_oxdiff_crystal_face_indexfrac_h
_exptl_oxdiff_crystal_face_indexfrac_k
_exptl_oxdiff_crystal_face_indexfrac_l
_exptl_oxdiff_crystal_face_x
_exptl_oxdiff_crystal_face_y
_exptl_oxdiff_crystal_face_z
-6 0 -6 0.0625 -6.0000 0.0000 -6.0000 -0.0669 1.0329 -0.1080
6 0 6 0.0625 6.0000 -0.0000 6.0000 0.0669 -1.0329 0.1080
-3 -5 3 0.1707 -3.0000 -5.0000 3.0000 -0.4131 0.1093 -0.8313
2 6 -4 0.1181 2.0000 6.0000 -4.0000 0.4010 0.0794 0.9751
-5 -1 10 0.0643 -5.0000 -1.0000 10.0000 -1.0160 0.0341 -0.1730
5 0 -10 0.0591 5.0000 -0.0000 -10.0000 1.0170 -0.0507 0.0112
-4 -5 -1 0.1527 -4.0000 -5.0000 -1.0000 -0.2320 0.4435 -0.8650
3 5 4 0.1279 3.0000 5.0000 4.0000 -0.0355 -0.4874 0.8680
-3 -4 -8 0.1289 -3.0000 -4.0000 -8.0000 0.2908 0.7200 -0.7273
5 -5 1 0.1730 5.0000 -5.0000 1.0000 0.3169 -0.7278 -0.7399
1 5 7 0.1107 1.0000 5.0000 7.0000 -0.3782 -0.4131 0.8583
-5 0 10 0.0623 -5.0000 0.0000 10.0000 -1.0170 0.0507 -0.0112
7 0 -3 0.0639 7.0000 -0.0000 -3.0000 0.7189 -0.6650 0.0734
-7 1 3 0.0672 -7.0000 1.0000 3.0000 -0.7199 0.6816 0.0883
-2 0 12 0.0411 -2.0000 -0.0000 12.0000 -0.9195 -0.4118 0.0375
2 0 -12 0.0558 2.0000 0.0000 -12.0000 0.9195 0.4118 -0.0375
1 0 12 0.0331 1.0000 -0.0000 12.0000 -0.6938 -0.7662 0.0757
-1 0 -12 0.0445 -1.0000 0.0000 -12.0000 0.6938 0.7662 -0.0757

loop_
_geom_angle_atom_site_label_1
_geom_angle_atom_site_label_2
_geom_angle_atom_site_label_3
_geom_angle
C1 N1 C2 112.04(10)
C1 N1 C5 123.48(11)
C5 N1 C2 122.51(10)
O1 C1 N1 126.24(12)
O1 C1 C4 125.36(11)
N1 C1 C4 108.39(10)
C17 O2 C3 111.86(9)
N1 C2 H2 107.9
N1 C2 C3 102.19(10)
N1 C2 C12 120.49(11)
C3 C2 H2 107.9
C12 C2 H2 107.9
C12 C2 C3 109.83(10)
O2 C3 C2 110.22(10)
O2 C3 C4 103.22(10)
O2 C3 C15 107.17(10)
C2 C3 C4 103.63(9)
C15 C3 C2 108.89(11)
C15 C3 C4 123.28(11)
C20 O4 C21 115.49(11)
C1 C4 H4 112.9
C3 C4 C1 101.83(9)
C3 C4 H4 112.9
C3 C4 C16 103.52(9)
C16 C4 C1 112.03(10)
C16 C4 H4 112.9
N1 C5 H5A 108.9
N1 C5 H5B 108.9
N1 C5 C6 113.23(10)
H5A C5 H5B 107.7
C6 C5 H5A 108.9
C6 C5 H5B 108.9
C7 C6 C5 119.76(12)
C11 C6 C5 121.42(12)
C11 C6 C7 118.81(13)
C6 C7 H7 119.9
C8 C7 C6 120.11(13)
C8 C7 H7 119.9
C7 C8 H8 119.6
C9 C8 C7 120.71(13)
C9 C8 H8 119.6
C8 C9 H9 120.3
C8 C9 C10 119.38(14)
C10 C9 H9 120.3
C9 C10 H10 119.9
C11 C10 C9 120.18(14)
C11 C10 H10 119.9
C6 C11 H11 119.6
C10 C11 C6 120.81(13)
C10 C11 H11 119.6
C2 C12 H12A 110.6
C2 C12 H12B 110.6
C2 C12 C13 105.89(11)
H12A C12 H12B 108.7
C13 C12 H12A 110.6
C13 C12 H12B 110.6
C12 C13 H13A 108.6
C12 C13 H13B 108.6
H13A C13 H13B 107.6
C14 C13 C12 114.55(11)
C14 C13 H13A 108.6
C14 C13 H13B 108.6
C13 C14 H14 117.5
C15 C14 C13 124.97(12)
C15 C14 H14 117.5
C3 C15 H15 120.6
C14 C15 C3 118.71(12)
C14 C15 H15 120.6
C4 C16 H16 108.5
C4 C16 C17 101.19(9)
C17 C16 H16 108.5
C20 C16 C4 115.86(10)
C20 C16 H16 108.5
C20 C16 C17 113.75(11)
O2 C17 C16 104.85(10)
O2 C17 H17 109.3
O2 C17 C18 109.23(10)
C16 C17 H17 109.3
C18 C17 C16 114.71(10)
C18 C17 H17 109.3
C17 C18 H18 118.3
C19 C18 C17 123.33(14)
C19 C18 H18 118.3
C18 C19 H19A 120.0
C18 C19 H19B 120.0
H19A C19 H19B 120.0
O3 C20 O4 124.73(12)
O3 C20 C16 125.27(12)
O4 C20 C16 109.93(11)
O4 C21 H21A 109.4
O4 C21 H21B 109.4
O4 C21 C22 110.95(13)
H21A C21 H21B 108.0
C22 C21 H21A 109.4
C22 C21 H21B 109.4
C21 C22 H22A 109.5
C21 C22 H22B 109.5
C21 C22 H22C 109.5
H22A C22 H22B 109.5
H22A C22 H22C 109.5
H22B C22 H22C 109.5

loop_
_geom_bond_atom_site_label_1
_geom_bond_atom_site_label_2
_geom_bond_distance
O1 C1 1.2243(16)
N1 C1 1.3549(16)
N1 C2 1.4578(16)
N1 C5 1.4557(16)
C1 C4 1.5409(16)
O2 C3 1.4601(15)
O2 C17 1.4385(15)
C2 H2 0.9800
C2 C3 1.5233(17)
C2 C12 1.5133(17)
O3 C20 1.2031(18)
C3 C4 1.5248(16)
C3 C15 1.4975(17)
O4 C20 1.3360(16)
O4 C21 1.4562(16)
C4 H4 0.9800
C4 C16 1.5309(17)
C5 H5A 0.9700
C5 H5B 0.9700
C5 C6 1.5176(18)
C6 C7 1.3948(18)
C6 C11 1.3887(19)
C7 H7 0.9300
C7 C8 1.389(2)
C8 H8 0.9300
C8 C9 1.381(2)
C9 H9 0.9300
C9 C10 1.387(2)
C10 H10 0.9300
C10 C11 1.386(2)
C11 H11 0.9300
C12 H12A 0.9700
C12 H12B 0.9700
C12 C13 1.5437(19)
C13 H13A 0.9700
C13 H13B 0.9700
C13 C14 1.511(2)
C14 H14 0.9300
C14 C15 1.332(2)
C15 H15 0.9300
C16 H16 0.9800
C16 C17 1.5312(17)
C16 C20 1.5110(17)
C17 H17 0.9800
C17 C18 1.4956(18)
C18 H18 0.9300
C18 C19 1.313(2)
C19 H19A 0.9300
C19 H19B 0.9300
C21 H21A 0.9700
C21 H21B 0.9700
C21 C22 1.502(2)
C22 H22A 0.9600
C22 H22B 0.9600
C22 H22C 0.9600

loop_
_geom_torsion_atom_site_label_1
_geom_torsion_atom_site_label_2
_geom_torsion_atom_site_label_3
_geom_torsion_atom_site_label_4
_geom_torsion
O1 C1 C4 C3 -163.20(12)
O1 C1 C4 C16 -53.18(16)
N1 C1 C4 C3 15.47(13)
N1 C1 C4 C16 125.48(11)
N1 C2 C3 O2 -75.79(11)
N1 C2 C3 C4 34.09(12)
N1 C2 C3 C15 166.91(10)
N1 C2 C12 C13 -176.03(11)
N1 C5 C6 C7 150.01(12)
N1 C5 C6 C11 -31.10(17)
C1 N1 C2 C3 -25.84(13)
C1 N1 C2 C12 -147.85(11)
C1 N1 C5 C6 103.93(14)
C1 C4 C16 C17 -69.95(11)
C1 C4 C16 C20 53.57(14)
O2 C3 C4 C1 84.83(10)
O2 C3 C4 C16 -31.55(11)
O2 C3 C15 C14 -87.61(14)
O2 C17 C18 C19 125.34(14)
C2 N1 C1 O1 -174.77(12)
C2 N1 C1 C4 6.58(14)
C2 N1 C5 C6 -93.34(14)
C2 C3 C4 C1 -30.15(12)
C2 C3 C4 C16 -146.53(10)
C2 C3 C15 C14 31.60(16)
C2 C12 C13 C14 -36.86(15)
C3 O2 C17 C16 13.20(12)
C3 O2 C17 C18 136.61(11)
C3 C2 C12 C13 65.75(13)
C3 C4 C16 C17 39.00(11)
C3 C4 C16 C20 162.51(10)
C4 C3 C15 C14 153.11(13)
C4 C16 C17 O2 -32.03(11)
C4 C16 C17 C18 -151.84(11)
C4 C16 C20 O3 -117.91(14)
C4 C16 C20 O4 64.97(14)
C5 N1 C1 O1 -10.4(2)
C5 N1 C1 C4 170.91(11)
C5 N1 C2 C3 169.65(11)
C5 N1 C2 C12 47.65(17)
C5 C6 C7 C8 179.26(12)
C5 C6 C11 C10 -178.98(13)
C6 C7 C8 C9 -0.2(2)
C7 C6 C11 C10 -0.1(2)
C7 C8 C9 C10 -0.1(2)
C8 C9 C10 C11 0.4(2)
C9 C10 C11 C6 -0.3(2)
C11 C6 C7 C8 0.3(2)
C12 C2 C3 O2 53.24(13)
C12 C2 C3 C4 163.12(10)
C12 C2 C3 C15 -64.06(13)
C12 C13 C14 C15 7.9(2)
C13 C14 C15 C3 -4.9(2)
C15 C3 C4 C1 -154.04(12)
C15 C3 C4 C16 89.57(14)
C16 C17 C18 C19 -117.32(15)
C17 O2 C3 C2 121.70(11)
C17 O2 C3 C4 11.55(12)
C17 O2 C3 C15 -119.94(11)
C17 C16 C20 O3 -1.24(18)
C17 C16 C20 O4 -178.35(10)
C20 O4 C21 C22 80.76(17)
C20 C16 C17 O2 -156.98(10)
C20 C16 C17 C18 83.21(13)
C21 O4 C20 O3 5.30(19)
C21 O4 C20 C16 -177.56(11)
